data_7017854
loop_
_publ_author_name
'Colquhoun, Victoria P.'
'Strohmann, Carsten'

_publ_section_title
;
 Structural influence of steric factors and donor functions on lithium
 silylamides in non-coordinating solvents.
;
_journal_issue 6
_journal_name_full 'Dalton transactions (Cambridge, England : 2003)'
_journal_page_first 1897
_journal_page_last 1902
_journal_paper_doi 10.1039/c1dt11550b
_journal_volume 41
_journal_year 2012
_chemical_formula_sum 'C24 H54 Li2 N4 Si2'
_chemical_formula_weight 468.77
_chemical_name_systematic ?
_space_group_IT_number 2
_symmetry_cell_setting triclinic
_symmetry_space_group_name_Hall '-P 1'
_symmetry_space_group_name_H-M 'P -1'
_atom_sites_solution_hydrogens geom
_atom_sites_solution_primary direct
_atom_sites_solution_secondary difmap
_audit_creation_date 2011-06-29T13:37:42-00:00
_audit_creation_method 'WinGX routine CIF_UPDATE'
_cell_angle_alpha 81.42(3)
_cell_angle_beta 71.31(3)
_cell_angle_gamma 63.19(3)
_cell_formula_units_Z 2
_cell_length_a 11.152(2)
_cell_length_b 11.188(2)
_cell_length_c 14.506(3)
_cell_measurement_reflns_used 26667
_cell_measurement_temperature 193(2)
_cell_measurement_theta_max 26.00
_cell_measurement_theta_min 1.49
_cell_volume 1530.1(7)
_computing_cell_refinement 'SAINT-Plus (Bruker, 1999)'
_computing_data_collection 'SMART (Bruker, 2001)'
_computing_data_reduction 'SAINT-Plus (Bruker, 1999)'
_computing_molecular_graphics
;
Ortep-3 (Farrugia, 1997) and Schakal 92
(Keller 1992)
;
_computing_publication_material 'wingx (Farrugia, 1999)'
_computing_structure_refinement 'SHELXL-97 (Sheldrick, 2008)'
_computing_structure_solution 'SHELXS90 (Sheldrick, 2008)'
_diffrn_ambient_temperature 193(2)
_diffrn_measured_fraction_theta_full 1
_diffrn_measured_fraction_theta_max 1
_diffrn_measurement_device_type 'Bruker APEXCCD'
_diffrn_measurement_method \w
_diffrn_radiation_monochromator graphite
_diffrn_radiation_source 'fine-focus sealed tube'
_diffrn_radiation_type MoK\a
_diffrn_radiation_wavelength 0.71073
_diffrn_reflns_av_R_equivalents 0.1035
_diffrn_reflns_av_unetI/netI 0.0787
_diffrn_reflns_limit_h_max 13
_diffrn_reflns_limit_h_min -13
_diffrn_reflns_limit_k_max 13
_diffrn_reflns_limit_k_min -13
_diffrn_reflns_limit_l_max 17
_diffrn_reflns_limit_l_min -17
_diffrn_reflns_number 26314
_diffrn_reflns_theta_full 26
_diffrn_reflns_theta_max 26
_diffrn_reflns_theta_min 1.48
_exptl_absorpt_coefficient_mu 0.132
_exptl_absorpt_correction_T_max 0.9735
_exptl_absorpt_correction_T_min 0.9607
_exptl_absorpt_correction_type multi-scan
_exptl_absorpt_process_details '(SADABS; Bruker, 1999)'
_exptl_crystal_colour colourless
_exptl_crystal_density_diffrn 1.017
_exptl_crystal_density_method 'not measured'
_exptl_crystal_description block
_exptl_crystal_F_000 520
_exptl_crystal_size_max 0.3
_exptl_crystal_size_mid 0.3
_exptl_crystal_size_min 0.2
_refine_diff_density_max 0.33
_refine_diff_density_min -0.197
_refine_diff_density_rms 0.049
_refine_ls_extinction_method none
_refine_ls_goodness_of_fit_ref 1.02
_refine_ls_hydrogen_treatment mixed
_refine_ls_matrix_type full
_refine_ls_number_parameters 322
_refine_ls_number_reflns 6014
_refine_ls_number_restraints 0
_refine_ls_restrained_S_all 1.02
_refine_ls_R_factor_all 0.091
_refine_ls_R_factor_gt 0.061
_refine_ls_shift/su_max 0.035
_refine_ls_shift/su_mean 0.004
_refine_ls_structure_factor_coef Fsqd
_refine_ls_weighting_details 'calc w=1/[\s^2^(Fo^2^)+(0.0633P)^2^+0.0000P] where P=(Fo^2^+2Fc^2^)/3'
_refine_ls_weighting_scheme calc
_refine_ls_wR_factor_gt 0.1357
_refine_ls_wR_factor_ref 0.152
_reflns_number_gt 4350
_reflns_number_total 6014
_reflns_threshold_expression >2sigma(I)
_cod_data_source_file c1dt11550b.txt
_cod_data_source_block vc240208
_cod_original_cell_volume 1530.1(5)
_cod_database_code 7017854

loop_
_symmetry_equiv_pos_as_xyz
'x, y, z'
'-x, -y, -z'

loop_
_atom_site_label
_atom_site_type_symbol
_atom_site_fract_x
_atom_site_fract_y
_atom_site_fract_z
_atom_site_U_iso_or_equiv
_atom_site_adp_type
_atom_site_occupancy
_atom_site_symmetry_multiplicity
_atom_site_calc_flag
_atom_site_refinement_flags
C1 C 0.7139(3) 0.1278(3) 1.00263(19) 0.0540(8) Uani 1 1 d .
H1A H 0.6691 0.2256 0.9968 0.081 Uiso 1 1 calc R
H1B H 0.772 0.1021 1.047 0.081 Uiso 1 1 calc R
H1C H 0.6416 0.0948 1.0283 0.081 Uiso 1 1 calc R
C2 C 0.9268(3) -0.1320(3) 0.9054(2) 0.0587(8) Uani 1 1 d .
H2A H 0.8628 -0.163 0.9544 0.088 Uiso 1 1 calc R
H2B H 1.0038 -0.1443 0.9301 0.088 Uiso 1 1 calc R
H2C H 0.9649 -0.1837 0.8456 0.088 Uiso 1 1 calc R
C3 C 0.6875(3) 0.0180(2) 0.76170(18) 0.0372(6) Uani 1 1 d .
C4 C 0.8012(3) -0.0989(3) 0.6937(2) 0.0523(8) Uani 1 1 d .
H4A H 0.8498 -0.0638 0.6355 0.078 Uiso 1 1 calc R
H4B H 0.7573 -0.1462 0.6746 0.078 Uiso 1 1 calc R
H4C H 0.8689 -0.1611 0.7278 0.078 Uiso 1 1 calc R
C5 C 0.6079(3) -0.0370(3) 0.8518(2) 0.0588(8) Uani 1 1 d .
H5A H 0.6734 -0.0987 0.8876 0.088 Uiso 1 1 calc R
H5B H 0.5661 -0.0848 0.8308 0.088 Uiso 1 1 calc R
H5C H 0.5338 0.0374 0.8941 0.088 Uiso 1 1 calc R
C6 C 0.5804(3) 0.1078(3) 0.7060(2) 0.0486(7) Uani 1 1 d .
H6A H 0.501(3) 0.175(3) 0.7474(19) 0.042(7) Uiso 1 1 d .
H6B H 0.547(3) 0.060(3) 0.679(2) 0.061(9) Uiso 1 1 d .
H6C H 0.622(3) 0.154(3) 0.645(2) 0.057(8) Uiso 1 1 d .
C7 C 0.9589(3) 0.1292(3) 0.84515(18) 0.0394(6) Uani 1 1 d .
H7A H 0.9061 0.2254 0.8621 0.047 Uiso 1 1 calc R
H7B H 1.0228 0.0866 0.8866 0.047 Uiso 1 1 calc R
C8 C 1.1389(3) -0.0243(2) 0.71545(19) 0.0400(6) Uani 1 1 d .
H8A H 1.0809 -0.0735 0.7252 0.048 Uiso 1 1 calc R
H8B H 1.2002 -0.0647 0.7588 0.048 Uiso 1 1 calc R
C9 C 1.2294(3) -0.0388(3) 0.6101(2) 0.0491(7) Uani 1 1 d .
H9A H 1.292 -0.1347 0.5956 0.059 Uiso 1 1 calc R
H9B H 1.1684 -0.0055 0.5664 0.059 Uiso 1 1 calc R
C10 C 1.3175(3) 0.0388(3) 0.5902(2) 0.0578(8) Uani 1 1 d .
H10A H 1.3665 0.0365 0.5198 0.069 Uiso 1 1 calc R
H10B H 1.3891 -0.0032 0.6259 0.069 Uiso 1 1 calc R
C11 C 1.2232(3) 0.1835(3) 0.6229(2) 0.0565(8) Uani 1 1 d .
H11A H 1.282 0.2309 0.6166 0.068 Uiso 1 1 calc R
H11B H 1.1618 0.229 0.58 0.068 Uiso 1 1 calc R
C12 C 1.1331(3) 0.1912(3) 0.7278(2) 0.0452(7) Uani 1 1 d .
H12A H 1.1944 0.1526 0.7713 0.054 Uiso 1 1 calc R
H12B H 1.0713 0.2862 0.7458 0.054 Uiso 1 1 calc R
C13 C 0.7934(3) 0.5454(3) 0.7744(2) 0.0469(7) Uani 1 1 d .
H13A H 0.8333 0.4705 0.8166 0.07 Uiso 1 1 calc R
H13B H 0.7435 0.629 0.8112 0.07 Uiso 1 1 calc R
H13C H 0.869 0.551 0.7188 0.07 Uiso 1 1 calc R
C14 C 0.5722(3) 0.6860(3) 0.6732(2) 0.0575(8) Uani 1 1 d .
H14A H 0.6412 0.7123 0.6254 0.086 Uiso 1 1 calc R
H14B H 0.5159 0.7535 0.7245 0.086 Uiso 1 1 calc R
H14C H 0.5107 0.679 0.6409 0.086 Uiso 1 1 calc R
C15 C 0.7833(3) 0.3656(3) 0.55709(17) 0.0362(6) Uani 1 1 d .
C16 C 0.6613(3) 0.4147(3) 0.5129(2) 0.0583(8) Uani 1 1 d .
H16A H 0.6065 0.3631 0.5406 0.087 Uiso 1 1 calc R
H16B H 0.6982 0.4026 0.4422 0.087 Uiso 1 1 calc R
H16C H 0.6012 0.5098 0.5277 0.087 Uiso 1 1 calc R
C17 C 0.8710(3) 0.4446(3) 0.5117(2) 0.0592(9) Uani 1 1 d .
H17A H 0.8115 0.5403 0.5241 0.089 Uiso 1 1 calc R
H17B H 0.9091 0.4292 0.4413 0.089 Uiso 1 1 calc R
H17C H 0.9483 0.4145 0.5407 0.089 Uiso 1 1 calc R
C18 C 0.8792(3) 0.2188(3) 0.5264(2) 0.0444(7) Uani 1 1 d .
H18A H 0.966(3) 0.186(2) 0.5445(18) 0.044(8) Uiso 1 1 d .
H18B H 0.906(3) 0.207(3) 0.457(2) 0.048(8) Uiso 1 1 d .
H18C H 0.827(3) 0.158(2) 0.5585(18) 0.042(7) Uiso 1 1 d .
C19 C 0.5376(3) 0.4984(2) 0.84801(18) 0.0377(6) Uani 1 1 d .
H19A H 0.5926 0.439 0.8919 0.045 Uiso 1 1 calc R
H19B H 0.48 0.5873 0.8792 0.045 Uiso 1 1 calc R
C20 C 0.3588(3) 0.4246(3) 0.94021(18) 0.0420(6) Uani 1 1 d .
H20A H 0.307 0.5111 0.9751 0.05 Uiso 1 1 calc R
H20B H 0.4242 0.3608 0.9763 0.05 Uiso 1 1 calc R
C21 C 0.2559(3) 0.3721(3) 0.9391(2) 0.0479(7) Uani 1 1 d .
H21A H 0.2019 0.3635 1.0068 0.058 Uiso 1 1 calc R
H21B H 0.3079 0.282 0.9094 0.058 Uiso 1 1 calc R
C22 C 0.1555(3) 0.4646(3) 0.8822(2) 0.0518(8) Uani 1 1 d .
H22A H 0.0935 0.5506 0.9169 0.062 Uiso 1 1 calc R
H22B H 0.096 0.4234 0.8765 0.062 Uiso 1 1 calc R
C23 C 0.2380(3) 0.4896(3) 0.7810(2) 0.0522(8) Uani 1 1 d .
H23A H 0.1723 0.5576 0.7467 0.063 Uiso 1 1 calc R
H23B H 0.2888 0.4058 0.743 0.063 Uiso 1 1 calc R
C24 C 0.3428(3) 0.5385(3) 0.78721(19) 0.0438(7) Uani 1 1 d .
H24A H 0.3973 0.5506 0.7206 0.053 Uiso 1 1 calc R
H24B H 0.291 0.6267 0.8198 0.053 Uiso 1 1 calc R
Li1 Li 0.8643(4) 0.1914(4) 0.6998(3) 0.0330(9) Uani 1 1 d .
Li2 Li 0.6152(4) 0.2861(4) 0.7596(3) 0.0340(9) Uani 1 1 d .
N1 N 0.7491(2) 0.09701(18) 0.78794(13) 0.0303(5) Uani 1 1 d .
N2 N 1.0462(2) 0.11799(19) 0.74188(14) 0.0333(5) Uani 1 1 d .
N3 N 0.73150(19) 0.37475(19) 0.66498(13) 0.0295(4) Uani 1 1 d .
N4 N 0.4403(2) 0.44409(19) 0.84136(14) 0.0325(5) Uani 1 1 d .
Si1 Si 0.82780(7) 0.05236(7) 0.87849(5) 0.0361(2) Uani 1 1 d .
Si2 Si 0.66669(7) 0.51753(7) 0.72876(5) 0.0343(2) Uani 1 1 d .

loop_
_atom_site_aniso_label
_atom_site_aniso_U_11
_atom_site_aniso_U_22
_atom_site_aniso_U_33
_atom_site_aniso_U_23
_atom_site_aniso_U_13
_atom_site_aniso_U_12
C1 0.0512(18) 0.063(2) 0.0336(15) 0.0014(13) -0.0064(13) -0.0166(16)
C2 0.059(2) 0.0431(17) 0.065(2) 0.0161(15) -0.0173(16) -0.0195(16)
C3 0.0362(14) 0.0329(14) 0.0423(14) -0.0101(11) 0.0011(11) -0.0201(12)
C4 0.0531(18) 0.0441(17) 0.0587(19) -0.0198(14) -0.0001(14) -0.0249(15)
C5 0.064(2) 0.060(2) 0.061(2) -0.0038(15) 0.0011(16) -0.0449(17)
C6 0.0412(17) 0.0557(19) 0.059(2) -0.0167(16) -0.0100(15) -0.0275(16)
C7 0.0410(15) 0.0394(15) 0.0372(14) 0.0005(11) -0.0140(12) -0.0152(13)
C8 0.0332(14) 0.0330(14) 0.0530(16) -0.0036(12) -0.0150(12) -0.0109(12)
C9 0.0303(14) 0.0523(18) 0.0575(18) -0.0144(14) -0.0085(13) -0.0102(13)
C10 0.0310(15) 0.078(2) 0.0582(19) -0.0008(16) -0.0064(14) -0.0226(16)
C11 0.0451(17) 0.067(2) 0.070(2) 0.0108(16) -0.0187(16) -0.0367(17)
C12 0.0411(15) 0.0419(16) 0.0614(18) -0.0026(13) -0.0184(14) -0.0222(13)
C13 0.0491(17) 0.0386(15) 0.0631(19) -0.0023(13) -0.0182(14) -0.0256(14)
C14 0.0565(19) 0.0329(16) 0.079(2) 0.0136(14) -0.0235(17) -0.0175(14)
C15 0.0303(13) 0.0506(16) 0.0290(13) 0.0082(11) -0.0100(10) -0.0201(12)
C16 0.0479(18) 0.084(2) 0.0415(17) 0.0077(15) -0.0230(14) -0.0227(17)
C17 0.0566(19) 0.075(2) 0.0494(18) 0.0156(16) -0.0068(15) -0.0417(18)
C18 0.0372(16) 0.0630(19) 0.0297(15) -0.0094(13) -0.0055(12) -0.0188(15)
C19 0.0380(14) 0.0327(14) 0.0437(15) -0.0074(11) -0.0127(12) -0.0134(12)
C20 0.0357(15) 0.0484(16) 0.0355(14) -0.0032(12) -0.0051(12) -0.0153(13)
C21 0.0403(16) 0.0526(17) 0.0449(16) -0.0035(13) -0.0018(13) -0.0209(14)
C22 0.0351(15) 0.062(2) 0.0555(18) -0.0095(15) -0.0065(13) -0.0205(15)
C23 0.0345(15) 0.070(2) 0.0518(18) -0.0002(15) -0.0159(13) -0.0202(15)
C24 0.0347(14) 0.0481(17) 0.0407(15) 0.0005(12) -0.0098(12) -0.0120(13)
Li1 0.031(2) 0.035(2) 0.032(2) -0.0016(17) -0.0078(17) -0.0145(19)
Li2 0.028(2) 0.035(2) 0.039(2) -0.0060(18) -0.0066(17) -0.0136(18)
N1 0.0315(11) 0.0259(10) 0.0340(11) -0.0015(8) -0.0053(9) -0.0150(9)
N2 0.0299(11) 0.0324(11) 0.0407(12) -0.0021(9) -0.0115(9) -0.0145(9)
N3 0.0294(11) 0.0320(11) 0.0291(10) 0.0021(8) -0.0100(8) -0.0146(9)
N4 0.0285(11) 0.0344(11) 0.0322(11) -0.0031(9) -0.0091(9) -0.0104(9)
Si1 0.0377(4) 0.0307(4) 0.0335(4) 0.0041(3) -0.0068(3) -0.0129(3)
Si2 0.0349(4) 0.0260(4) 0.0444(4) 0.0040(3) -0.0141(3) -0.0146(3)

loop_
_atom_type_symbol
_atom_type_description
_atom_type_scat_dispersion_real
_atom_type_scat_dispersion_imag
_atom_type_scat_source
C C 0.0033 0.0016 'International Tables Vol C Tables 4.2.6.8 and 6.1.1.4'
H H 0 0 'International Tables Vol C Tables 4.2.6.8 and 6.1.1.4'
N N 0.0061 0.0033 'International Tables Vol C Tables 4.2.6.8 and 6.1.1.4'
Si Si 0.0817 0.0704 'International Tables Vol C Tables 4.2.6.8 and 6.1.1.4'
Li Li -0.0003 0.0001 'International Tables Vol C Tables 4.2.6.8 and 6.1.1.4'

loop_
_geom_angle_atom_site_label_1
_geom_angle_atom_site_label_2
_geom_angle_atom_site_label_3
_geom_angle
N1 C3 C5 112.6(2)
N1 C3 C4 111.1(2)
C5 C3 C4 109.4(2)
N1 C3 C6 109.8(2)
C5 C3 C6 106.7(2)
C4 C3 C6 106.9(2)
N2 C7 Si1 117.09(17)
N2 C8 C9 111.6(2)
C10 C9 C8 111.5(2)
C9 C10 C11 109.7(2)
C12 C11 C10 111.5(2)
N2 C12 C11 111.5(2)
N3 C15 C16 110.9(2)
N3 C15 C17 112.7(2)
C16 C15 C17 109.2(2)
N3 C15 C18 109.9(2)
C16 C15 C18 107.4(2)
C17 C15 C18 106.5(2)
N4 C19 Si2 117.27(16)
N4 C20 C21 112.5(2)
C20 C21 C22 111.3(2)
C21 C22 C23 109.7(2)
C22 C23 C24 111.0(2)
N4 C24 C23 112.2(2)
N3 Li1 N1 108.66(19)
N3 Li1 N2 134.5(2)
N1 Li1 N2 105.34(19)
N3 Li2 N1 108.04(19)
N3 Li2 N4 104.66(19)
N1 Li2 N4 136.0(2)
C3 N1 Si1 123.51(16)
C3 N1 Li2 100.27(18)
Si1 N1 Li2 125.88(15)
C3 N1 Li1 129.57(18)
Si1 N1 Li1 97.75(15)
Li2 N1 Li1 71.35(17)
C12 N2 C8 109.25(19)
C12 N2 C7 109.72(19)
C8 N2 C7 110.44(19)
C12 N2 Li1 123.94(19)
C8 N2 Li1 112.71(19)
C7 N2 Li1 88.57(17)
C15 N3 Si2 124.47(16)
C15 N3 Li1 99.68(18)
Si2 N3 Li1 125.21(15)
C15 N3 Li2 128.30(18)
Si2 N3 Li2 98.29(15)
Li1 N3 Li2 71.76(17)
C20 N4 C24 109.13(19)
C20 N4 C19 109.52(18)
C24 N4 C19 110.09(19)
C20 N4 Li2 122.4(2)
C24 N4 Li2 115.27(19)
C19 N4 Li2 87.93(17)
N1 Si1 C1 116.78(12)
N1 Si1 C2 119.45(13)
C1 Si1 C2 103.92(14)
N1 Si1 C7 106.28(10)
C1 Si1 C7 101.57(13)
C2 Si1 C7 107.10(13)
N3 Si2 C13 117.13(11)
N3 Si2 C14 119.52(13)
C13 Si2 C14 103.20(13)
N3 Si2 C19 105.72(10)
C13 Si2 C19 102.05(12)
C14 Si2 C19 107.62(13)

loop_
_geom_bond_atom_site_label_1
_geom_bond_atom_site_label_2
_geom_bond_distance
C1 Si1 1.894(3)
C2 Si1 1.899(3)
C3 N1 1.489(3)
C3 C5 1.544(3)
C3 C4 1.542(3)
C3 C6 1.544(4)
C7 N2 1.490(3)
C7 Si1 1.915(3)
C8 N2 1.481(3)
C8 C9 1.523(4)
C9 C10 1.521(4)
C10 C11 1.525(4)
C11 C12 1.521(4)
C12 N2 1.480(3)
C13 Si2 1.895(3)
C14 Si2 1.900(3)
C15 N3 1.486(3)
C15 C16 1.531(3)
C15 C17 1.537(3)
C15 C18 1.539(4)
C19 N4 1.494(3)
C19 Si2 1.919(3)
C20 N4 1.476(3)
C20 C21 1.512(3)
C21 C22 1.517(4)
C22 C23 1.524(4)
C23 C24 1.527(4)
C24 N4 1.476(3)
Li1 N3 2.021(4)
Li1 N1 2.042(4)
Li1 N2 2.075(4)
Li2 N3 2.040(4)
Li2 N1 2.039(5)
Li2 N4 2.090(5)
N1 Si1 1.701(2)
N3 Si2 1.703(2)
